data_4316853
loop_
_publ_author_name
'S. M. Ibrahim Al-Rafia'
'Paul A. Lummis'
'Michael J. Ferguson'
'Robert McDonald'
'Eric Rivard'

_publ_contact_author_address
;
Department of Chemistry
University of Alberta
Edmonton
AB T6G 2G2
CANADA
;
_publ_contact_author_email ERIVARD@UALBERTA.CA
_publ_contact_author_name 'E. Rivard'
_publ_section_title
;
 Low-Coordinate Germylene and Stannylene Heterocycles featuring Sterically
 Tunable Bis(amido)silyl Ligands
;
_journal_name_full 'Inorganic Chemistry'
_journal_page_first 9709
_journal_page_last 9717
_journal_paper_doi 10.1021/ic101485a
_journal_volume 49
_journal_year 2010
_chemical_formula_moiety 'C30 H48 Ge N2 Si'
_chemical_formula_sum 'C30 H48 Ge N2 Si'
_chemical_formula_weight 537.38
_chemical_name_common 'Compound 3'
_chemical_name_systematic
; 
 ? 
;
_space_group_IT_number 15
_symmetry_cell_setting monoclinic
_symmetry_space_group_name_Hall '-C 2yc'
_symmetry_space_group_name_H-M 'C 1 2/c 1'
_atom_sites_solution_hydrogens geom
_atom_sites_solution_primary direct
_atom_sites_solution_secondary difmap
_audit_creation_method SHELXL-97
_cell_angle_alpha 90.00
_cell_angle_beta 107.5710(4)
_cell_angle_gamma 90.00
_cell_formula_units_Z 4
_cell_length_a 10.4149(4)
_cell_length_b 23.1176(8)
_cell_length_c 13.4528(5)
_cell_measurement_reflns_used 9964
_cell_measurement_temperature 173(2)
_cell_measurement_theta_max 26.98
_cell_measurement_theta_min 2.23
_cell_volume 3087.9(2)
_computing_cell_refinement 'Bruker SAINT'
_computing_data_collection 'Bruker APEX2'
_computing_data_reduction 'Bruker SAINT'
_computing_molecular_graphics 'Bruker SHELXTL'
_computing_publication_material 'Bruker SHELXTL'
_computing_structure_refinement 'SHELXL-97 (Sheldrick, 2008)'
_computing_structure_solution 'DIRDIF-2008 (Beurskens et al., 2008)'
_diffrn_ambient_temperature 173(2)
_diffrn_measured_fraction_theta_full 0.999
_diffrn_measured_fraction_theta_max 0.999
_diffrn_measurement_device_type 'Bruker APEX-II CCD'
_diffrn_measurement_method '\w scans'
_diffrn_radiation_monochromator graphite
_diffrn_radiation_source 'fine-focus sealed tube'
_diffrn_radiation_type MoK\a
_diffrn_radiation_wavelength 0.71073
_diffrn_reflns_av_R_equivalents 0.0112
_diffrn_reflns_av_sigmaI/netI 0.0097
_diffrn_reflns_limit_h_max 13
_diffrn_reflns_limit_h_min -13
_diffrn_reflns_limit_k_max 30
_diffrn_reflns_limit_k_min -29
_diffrn_reflns_limit_l_max 17
_diffrn_reflns_limit_l_min -17
_diffrn_reflns_number 13517
_diffrn_reflns_theta_full 27.50
_diffrn_reflns_theta_max 27.50
_diffrn_reflns_theta_min 1.76
_exptl_absorpt_coefficient_mu 1.050
_exptl_absorpt_correction_T_max 0.7037
_exptl_absorpt_correction_T_min 0.6776
_exptl_absorpt_correction_type integration
_exptl_absorpt_process_details 'SADABS (Sheldrick, 2008)'
_exptl_crystal_colour colourless
_exptl_crystal_density_diffrn 1.156
_exptl_crystal_density_method 'not measured'
_exptl_crystal_description fragment
_exptl_crystal_F_000 1152
_exptl_crystal_size_max 0.40
_exptl_crystal_size_mid 0.37
_exptl_crystal_size_min 0.36
_refine_diff_density_max 0.317
_refine_diff_density_min -0.235
_refine_diff_density_rms 0.042
_refine_ls_extinction_method none
_refine_ls_goodness_of_fit_ref 1.055
_refine_ls_hydrogen_treatment constr
_refine_ls_matrix_type full
_refine_ls_number_parameters 155
_refine_ls_number_reflns 3556
_refine_ls_number_restraints 0
_refine_ls_restrained_S_all 1.055
_refine_ls_R_factor_all 0.0254
_refine_ls_R_factor_gt 0.0240
_refine_ls_shift/su_max 0.000
_refine_ls_shift/su_mean 0.000
_refine_ls_structure_factor_coef Fsqd
_refine_ls_weighting_details 'calc w=1/[\s^2^(Fo^2^)+(0.0421P)^2^+1.4778P] where P=(Fo^2^+2Fc^2^)/3'
_refine_ls_weighting_scheme calc
_refine_ls_wR_factor_gt 0.0689
_refine_ls_wR_factor_ref 0.0701
_reflns_number_gt 3371
_reflns_number_total 3556
_reflns_threshold_expression I>2\s(I)
_cod_data_source_file ic101485a_si_001_04.cif
_cod_data_source_block 3
_cod_depositor_comments
;
The following automatic conversions were performed:

'_symmetry_cell_setting' value 'Monoclinic' changed to 'monoclinic'
according to the built-in table from CIF Core dictionary named
'cif_core.dic' version 2.4.1 from 2010-06-29.

Automatic conversion script
Id: cif_fix_values 1646 2011-03-28 12:23:43Z adriana 
;
_cod_original_sg_symbol_H-M 'C 2/c'
_cod_database_code 4316853

loop_
_symmetry_equiv_pos_as_xyz
'x, y, z'
'-x, y, -z+1/2'
'x+1/2, y+1/2, z'
'-x+1/2, y+1/2, -z+1/2'
'-x, -y, -z'
'x, -y, z-1/2'
'-x+1/2, -y+1/2, -z'
'x+1/2, -y+1/2, z-1/2'

loop_
_atom_site_label
_atom_site_type_symbol
_atom_site_fract_x
_atom_site_fract_y
_atom_site_fract_z
_atom_site_U_iso_or_equiv
_atom_site_adp_type
_atom_site_occupancy
_atom_site_symmetry_multiplicity
_atom_site_calc_flag
_atom_site_refinement_flags
_atom_site_disorder_assembly
_atom_site_disorder_group
Ge Ge 0.0000 0.054225(7) 0.2500 0.02964(7) Uani 1 2 d S . .
Si Si 0.0000 0.16976(2) 0.2500 0.03322(12) Uani 1 2 d S . .
N N 0.06300(10) 0.11537(4) 0.34198(8) 0.0289(2) Uani 1 1 d . . .
C1 C -0.13864(18) 0.21471(7) 0.27236(15) 0.0570(4) Uani 1 1 d . . .
H1 H -0.1993 0.1872 0.2940 0.068 Uiso 1 1 calc R . .
C2 C -0.0899(3) 0.25849(11) 0.3619(2) 0.0969(9) Uani 1 1 d . . .
H2A H -0.1670 0.2805 0.3693 0.116 Uiso 1 1 calc R . .
H2B H -0.0251 0.2851 0.3466 0.116 Uiso 1 1 calc R . .
H2C H -0.0466 0.2378 0.4270 0.116 Uiso 1 1 calc R . .
C3 C -0.2266(2) 0.24467(9) 0.1719(2) 0.0836(7) Uani 1 1 d . . .
H3A H -0.2974 0.2673 0.1880 0.100 Uiso 1 1 calc R . .
H3B H -0.2678 0.2153 0.1195 0.100 Uiso 1 1 calc R . .
H3C H -0.1703 0.2704 0.1448 0.100 Uiso 1 1 calc R . .
C11 C 0.14439(12) 0.10941(5) 0.44723(9) 0.0292(2) Uani 1 1 d . . .
C12 C 0.08391(14) 0.10862(6) 0.52783(11) 0.0363(3) Uani 1 1 d . . .
C13 C 0.16493(17) 0.09917(7) 0.62982(11) 0.0450(3) Uani 1 1 d . . .
H13A H 0.1249 0.0984 0.6846 0.054 Uiso 1 1 calc R . .
C14 C 0.30218(16) 0.09096(7) 0.65289(11) 0.0463(3) Uani 1 1 d . . .
H14A H 0.3558 0.0849 0.7230 0.056 Uiso 1 1 calc R . .
C15 C 0.36092(14) 0.09154(6) 0.57389(11) 0.0413(3) Uani 1 1 d . . .
H15A H 0.4553 0.0857 0.5903 0.050 Uiso 1 1 calc R . .
C16 C 0.28452(12) 0.10049(5) 0.47014(10) 0.0331(3) Uani 1 1 d . . .
C17 C -0.06788(15) 0.11487(7) 0.50365(13) 0.0457(3) Uani 1 1 d . . .
H17 H -0.1017 0.1357 0.4356 0.055 Uiso 1 1 calc R . .
C18 C -0.13522(19) 0.05531(8) 0.4893(2) 0.0688(6) Uani 1 1 d . . .
H18A H -0.1156 0.0350 0.4316 0.083 Uiso 1 1 calc R . .
H18B H -0.2328 0.0600 0.4736 0.083 Uiso 1 1 calc R . .
H18C H -0.1003 0.0328 0.5535 0.083 Uiso 1 1 calc R . .
C19 C -0.1084(2) 0.15052(15) 0.5847(2) 0.1042(11) Uani 1 1 d . . .
H19A H -0.0697 0.1894 0.5884 0.125 Uiso 1 1 calc R . .
H19B H -0.0748 0.1318 0.6530 0.125 Uiso 1 1 calc R . .
H19C H -0.2068 0.1533 0.5648 0.125 Uiso 1 1 calc R . .
C20 C 0.35171(13) 0.09735(7) 0.38462(11) 0.0405(3) Uani 1 1 d . . .
H20 H 0.2907 0.1169 0.3216 0.049 Uiso 1 1 calc R . .
C21 C 0.36732(19) 0.03434(8) 0.35522(14) 0.0574(4) Uani 1 1 d . . .
H21A H 0.2795 0.0151 0.3370 0.069 Uiso 1 1 calc R . .
H21B H 0.4301 0.0144 0.4145 0.069 Uiso 1 1 calc R . .
H21C H 0.4024 0.0332 0.2954 0.069 Uiso 1 1 calc R . .
C22 C 0.48782(18) 0.12841(11) 0.41249(17) 0.0682(5) Uani 1 1 d . . .
H22A H 0.4773 0.1681 0.4344 0.082 Uiso 1 1 calc R . .
H22B H 0.5205 0.1292 0.3514 0.082 Uiso 1 1 calc R . .
H22C H 0.5528 0.1078 0.4696 0.082 Uiso 1 1 calc R . .

loop_
_atom_site_aniso_label
_atom_site_aniso_U_11
_atom_site_aniso_U_22
_atom_site_aniso_U_33
_atom_site_aniso_U_23
_atom_site_aniso_U_13
_atom_site_aniso_U_12
Ge 0.03614(11) 0.02198(10) 0.02473(10) 0.000 0.00005(7) 0.000
Si 0.0346(2) 0.0214(2) 0.0343(2) 0.000 -0.00379(19) 0.000
N 0.0301(5) 0.0251(5) 0.0257(5) -0.0027(3) -0.0003(4) 0.0023(4)
C1 0.0533(9) 0.0348(7) 0.0691(11) -0.0117(7) -0.0021(8) 0.0168(7)
C2 0.0929(17) 0.0643(13) 0.118(2) -0.0514(14) 0.0082(15) 0.0197(12)
C3 0.0676(12) 0.0444(10) 0.1125(18) 0.0129(11) -0.0122(12) 0.0225(9)
C11 0.0312(6) 0.0250(5) 0.0262(6) -0.0041(4) 0.0010(5) 0.0026(4)
C12 0.0383(6) 0.0356(6) 0.0322(6) -0.0056(5) 0.0065(5) 0.0005(5)
C13 0.0575(9) 0.0469(8) 0.0280(6) -0.0042(6) 0.0093(6) -0.0029(7)
C14 0.0550(8) 0.0438(8) 0.0271(6) -0.0007(5) -0.0072(6) 0.0013(6)
C15 0.0369(7) 0.0385(7) 0.0369(7) -0.0036(5) -0.0066(5) 0.0064(5)
C16 0.0322(6) 0.0300(6) 0.0309(6) -0.0048(5) 0.0002(5) 0.0041(5)
C17 0.0395(7) 0.0562(9) 0.0429(8) -0.0071(6) 0.0147(6) 0.0027(6)
C18 0.0438(9) 0.0692(13) 0.0914(16) 0.0156(10) 0.0173(10) -0.0066(8)
C19 0.0590(12) 0.169(3) 0.0881(17) -0.0611(18) 0.0280(12) 0.0141(15)
C20 0.0311(6) 0.0474(7) 0.0397(7) -0.0072(6) 0.0055(5) 0.0059(5)
C21 0.0582(10) 0.0582(10) 0.0551(10) -0.0142(8) 0.0160(8) 0.0168(8)
C22 0.0417(8) 0.0923(15) 0.0729(12) -0.0209(11) 0.0210(9) -0.0123(9)

loop_
_atom_type_symbol
_atom_type_description
_atom_type_scat_dispersion_real
_atom_type_scat_dispersion_imag
_atom_type_scat_source
C C 0.0033 0.0016 'International Tables Vol C Tables 4.2.6.8 and 6.1.1.4'
H H 0.0000 0.0000 'International Tables Vol C Tables 4.2.6.8 and 6.1.1.4'
N N 0.0061 0.0033 'International Tables Vol C Tables 4.2.6.8 and 6.1.1.4'
Si Si 0.0817 0.0704 'International Tables Vol C Tables 4.2.6.8 and 6.1.1.4'
Ge Ge 0.1547 1.8001 'International Tables Vol C Tables 4.2.6.8 and 6.1.1.4'

loop_
_geom_angle_atom_site_label_1
_geom_angle_atom_site_label_2
_geom_angle_atom_site_label_3
_geom_angle
_geom_angle_site_symmetry_1
_geom_angle_site_symmetry_3
_geom_angle_publ_flag
N Ge N 81.26(6) . 2 ?
N Si N 87.94(7) 2 . ?
N Si C1 115.33(7) 2 2 ?
N Si C1 111.69(6) . 2 ?
N Si C1 111.69(6) 2 . ?
N Si C1 115.33(7) . . ?
C1 Si C1 112.72(12) 2 . ?
C11 N Si 139.41(8) . . ?
C11 N Ge 124.96(8) . . ?
Si N Ge 95.40(5) . . ?
C2 C1 C3 110.95(17) . . ?
C2 C1 Si 113.73(13) . . ?
C3 C1 Si 112.92(15) . . ?
C12 C11 C16 120.17(11) . . ?
C12 C11 N 119.83(11) . . ?
C16 C11 N 119.86(11) . . ?
C13 C12 C11 118.76(13) . . ?
C13 C12 C17 120.42(13) . . ?
C11 C12 C17 120.75(12) . . ?
C14 C13 C12 121.37(14) . . ?
C15 C14 C13 119.73(12) . . ?
C14 C15 C16 121.37(13) . . ?
C15 C16 C11 118.59(12) . . ?
C15 C16 C20 119.74(12) . . ?
C11 C16 C20 121.59(11) . . ?
C12 C17 C19 113.11(14) . . ?
C12 C17 C18 110.39(13) . . ?
C19 C17 C18 111.19(19) . . ?
C16 C20 C21 110.52(13) . . ?
C16 C20 C22 113.36(13) . . ?
C21 C20 C22 110.29(14) . . ?

loop_
_geom_bond_atom_site_label_1
_geom_bond_atom_site_label_2
_geom_bond_distance
_geom_bond_site_symmetry_2
_geom_bond_publ_flag
Ge N 1.8627(10) . ?
Ge N 1.8627(10) 2 ?
Si N 1.7471(10) 2 ?
Si N 1.7471(10) . ?
Si C1 1.8754(16) 2 ?
Si C1 1.8754(16) . ?
N C11 1.4205(15) . ?
C1 C2 1.538(3) . ?
C1 C3 1.548(3) . ?
C11 C12 1.4090(19) . ?
C11 C16 1.4128(17) . ?
C12 C13 1.3941(19) . ?
C12 C17 1.522(2) . ?
C13 C14 1.381(2) . ?
C14 C15 1.377(2) . ?
C15 C16 1.3977(18) . ?
C16 C20 1.5180(19) . ?
C17 C19 1.525(2) . ?
C17 C18 1.531(2) . ?
C20 C21 1.531(2) . ?
C20 C22 1.531(2) . ?

loop_
_geom_torsion_atom_site_label_1
_geom_torsion_atom_site_label_2
_geom_torsion_atom_site_label_3
_geom_torsion_atom_site_label_4
_geom_torsion
_geom_torsion_site_symmetry_1
_geom_torsion_site_symmetry_2
_geom_torsion_site_symmetry_3
_geom_torsion_site_symmetry_4
_geom_torsion_publ_flag
N Si N C11 174.16(16) 2 . . . ?
C1 Si N C11 57.64(16) 2 . . . ?
C1 Si N C11 -72.75(15) . . . . ?
N Si N Ge 0.0 2 . . . ?
C1 Si N Ge -116.52(8) 2 . . . ?
C1 Si N Ge 113.09(7) . . . . ?
N Ge N C11 -175.36(13) 2 . . . ?
N Ge N Si 0.0 2 . . . ?
N Si C1 C2 173.09(17) 2 . . . ?
N Si C1 C2 74.72(19) . . . . ?
C1 Si C1 C2 -55.18(17) 2 . . . ?
N Si C1 C3 -59.32(16) 2 . . . ?
N Si C1 C3 -157.69(13) . . . . ?
C1 Si C1 C3 72.42(14) 2 . . . ?
Si N C11 C12 91.73(16) . . . . ?
Ge N C11 C12 -95.38(12) . . . . ?
Si N C11 C16 -92.42(15) . . . . ?
Ge N C11 C16 80.48(14) . . . . ?
C16 C11 C12 C13 0.27(19) . . . . ?
N C11 C12 C13 176.11(12) . . . . ?
C16 C11 C12 C17 -176.63(12) . . . . ?
N C11 C12 C17 -0.79(18) . . . . ?
C11 C12 C13 C14 0.3(2) . . . . ?
C17 C12 C13 C14 177.26(14) . . . . ?
C12 C13 C14 C15 -0.6(2) . . . . ?
C13 C14 C15 C16 0.2(2) . . . . ?
C14 C15 C16 C11 0.4(2) . . . . ?
C14 C15 C16 C20 -176.46(14) . . . . ?
C12 C11 C16 C15 -0.62(18) . . . . ?
N C11 C16 C15 -176.47(11) . . . . ?
C12 C11 C16 C20 176.15(12) . . . . ?
N C11 C16 C20 0.31(18) . . . . ?
C13 C12 C17 C19 40.6(2) . . . . ?
C11 C12 C17 C19 -142.53(19) . . . . ?
C13 C12 C17 C18 -84.68(19) . . . . ?
C11 C12 C17 C18 92.17(18) . . . . ?
C15 C16 C20 C21 80.83(16) . . . . ?
C11 C16 C20 C21 -95.91(15) . . . . ?
C15 C16 C20 C22 -43.6(2) . . . . ?
C11 C16 C20 C22 139.69(15) . . . . ?
